data_2311829
loop_
_publ_author_name
'Buist, Amanda R.'
'Dennany, Lynn'
'Kennedy, Alan R.'
'Manzie, Craig'
'McPhie, Katherine'
'Walker, Brandon'

_publ_section_title
;
 Eight salt forms of sulfadiazine.
;
_journal_coeditor_code LG3144
_journal_issue 'Pt 9'
_journal_name_full 'Acta crystallographica. Section C, Structural chemistry'
_journal_page_first 900
_journal_page_last 907
_journal_paper_doi 10.1107/S2053229614018725
_journal_volume 70
_journal_year 2014
_chemical_formula_iupac 'C10 H11 N4 O2 S +, Cl -, 0.5C H4 O'
_chemical_formula_moiety 'C10 H11 N4 O2 S +, Cl -, 0.5(C H4 O)'
_chemical_formula_sum 'C10.5 H13 Cl N4 O2.5 S'
_chemical_formula_weight 302.76
_chemical_name_systematic
;
2-{[(4-azaniumylphenyl)sulfonyl]azanidyl}pyrimidin-1-ium chloride methanol
hemisolvate
;
_space_group_IT_number 2
_space_group_name_Hall '-P 1'
_space_group_name_H-M_alt 'P -1'
_symmetry_cell_setting triclinic
_symmetry_space_group_name_Hall '-P 1'
_symmetry_space_group_name_H-M 'P -1'
_atom_sites_solution_hydrogens geom
_atom_sites_solution_primary direct
_atom_sites_solution_secondary difmap
_audit_creation_method SHELXL-97
_cell_angle_alpha 64.254(5)
_cell_angle_beta 79.361(6)
_cell_angle_gamma 77.687(6)
_cell_formula_units_Z 2
_cell_length_a 5.6468(2)
_cell_length_b 11.2749(4)
_cell_length_c 11.8363(8)
_cell_measurement_reflns_used 10881
_cell_measurement_temperature 100(2)
_cell_measurement_theta_max 27.5
_cell_measurement_theta_min 3.5
_cell_volume 659.53(6)
_computing_cell_refinement
;
<i>CrystalClear-SM Expert</i> (Rigaku, 2013)
;
_computing_data_collection
;
<i>CrystalClear-SM Expert</i> (Rigaku, 2013)
;
_computing_data_reduction
;
<i>CrystalClear-SM Expert</i> (Rigaku, 2013)
;
_computing_molecular_graphics
;
ORTEP-3 for Windows (Farrugia, 2012) and Mercury (Macrae <i>et al.</i>,
2008)
;
_computing_publication_material 'SHELXL97 (Sheldrick, 2008)'
_computing_structure_refinement 'SHELXL97 (Sheldrick, 2008)'
_computing_structure_solution 'SIR92 (Altomare <i>et al.</i>, 1994)'
_diffrn_ambient_temperature 100(2)
_diffrn_measured_fraction_theta_full 0.999
_diffrn_measured_fraction_theta_max 0.999
_diffrn_measurement_device
;
AFC12 (Right): Kappa 3 circle
;
_diffrn_measurement_device_type
;
Rigaku Saturn724+ (2x2 bin mode)
;
_diffrn_measurement_method 'profile data from \w-scans'
_diffrn_radiation_monochromator Confocal
_diffrn_radiation_type MoK\a
_diffrn_radiation_wavelength 0.71073
_diffrn_reflns_av_R_equivalents 0.0288
_diffrn_reflns_av_sigmaI/netI 0.0234
_diffrn_reflns_limit_h_max 7
_diffrn_reflns_limit_h_min -7
_diffrn_reflns_limit_k_max 14
_diffrn_reflns_limit_k_min -14
_diffrn_reflns_limit_l_max 14
_diffrn_reflns_limit_l_min -15
_diffrn_reflns_number 11731
_diffrn_reflns_theta_full 27.00
_diffrn_reflns_theta_max 27.48
_diffrn_reflns_theta_min 3.32
_exptl_absorpt_coefficient_mu 0.454
_exptl_absorpt_correction_T_max 1.000
_exptl_absorpt_correction_T_min 0.819
_exptl_absorpt_correction_type multi-scan
_exptl_absorpt_process_details '(<i>CrystalClear-SM Expert</i>; Rigaku, 2013)'
_exptl_crystal_colour 'light yellow'
_exptl_crystal_density_diffrn 1.525
_exptl_crystal_density_method 'not measured'
_exptl_crystal_description Block
_exptl_crystal_F_000 314
_exptl_crystal_size_max 0.09
_exptl_crystal_size_mid 0.06
_exptl_crystal_size_min 0.05
_refine_diff_density_max 0.397
_refine_diff_density_min -0.429
_refine_ls_extinction_method none
_refine_ls_goodness_of_fit_ref 1.040
_refine_ls_hydrogen_treatment mixed
_refine_ls_matrix_type full
_refine_ls_number_parameters 201
_refine_ls_number_reflns 3028
_refine_ls_number_restraints 1
_refine_ls_restrained_S_all 1.040
_refine_ls_R_factor_all 0.0330
_refine_ls_R_factor_gt 0.0305
_refine_ls_shift/su_max 0.001
_refine_ls_shift/su_mean 0.000
_refine_ls_structure_factor_coef Fsqd
_refine_ls_weighting_details 'calc w=1/[\s^2^(Fo^2^)+(0.0374P)^2^+0.5228P] where P=(Fo^2^+2Fc^2^)/3'
_refine_ls_weighting_scheme calc
_refine_ls_wR_factor_gt 0.0799
_refine_ls_wR_factor_ref 0.0815
_reflns_number_gt 2804
_reflns_number_total 3028
_reflns_threshold_expression I>2\s(I)
_cod_data_source_file lg3144sup1.cif
_cod_data_source_block II
_cod_original_formula_sum 'C10.50 H13 Cl N4 O2.50 S'
_cod_database_code 2311829

loop_
_symmetry_equiv_pos_as_xyz
'x, y, z'
'-x, -y, -z'

loop_
_atom_site_type_symbol
_atom_site_label
_atom_site_fract_x
_atom_site_fract_y
_atom_site_fract_z
_atom_site_U_iso_or_equiv
_atom_site_adp_type
_atom_site_calc_flag
_atom_site_refinement_flags
_atom_site_occupancy
_atom_site_symmetry_multiplicity
_atom_site_disorder_assembly
_atom_site_disorder_group
S S1 0.40767(6) 0.72559(3) 0.22516(3) 0.01372(10) Uani d . 1 1 . .
Cl Cl1 0.75329(6) 0.38116(4) 0.14375(3) 0.01880(10) Uani d . 1 1 . .
O O1 0.65919(19) 0.68725(10) 0.18505(10) 0.0176(2) Uani d . 1 1 . .
O O2 0.2257(2) 0.70618(10) 0.16657(10) 0.0186(2) Uani d . 1 1 . .
N N1 0.3079(2) 1.31394(12) 0.05936(13) 0.0161(3) Uani d . 1 1 . .
N N2 0.3892(2) 0.64417(12) 0.37570(11) 0.0150(2) Uani d . 1 1 . .
N N3 0.1813(2) 0.55649(12) 0.57023(12) 0.0150(2) Uani d . 1 1 . .
N N4 -0.0209(2) 0.74149(13) 0.41155(12) 0.0183(3) Uani d . 1 1 . .
C C7 0.1794(3) 0.65129(14) 0.44874(13) 0.0147(3) Uani d . 1 1 . .
C C8 -0.0120(3) 0.54958(15) 0.65718(14) 0.0172(3) Uani d . 1 1 . .
H H8 -0.0051 0.4833 0.7410 0.021 Uiso calc R 1 1 . .
C C9 -0.2192(3) 0.63983(16) 0.62264(15) 0.0195(3) Uani d . 1 1 . .
H H9 -0.3603 0.6383 0.6808 0.023 Uiso calc R 1 1 . .
C C10 -0.2123(3) 0.73386(16) 0.49799(15) 0.0204(3) Uani d . 1 1 . .
H H10 -0.3544 0.7972 0.4727 0.024 Uiso calc R 1 1 . .
C C4 0.3707(3) 0.89860(14) 0.18623(13) 0.0143(3) Uani d . 1 1 . .
C C3 0.5466(3) 0.95072(15) 0.21162(14) 0.0167(3) Uani d . 1 1 . .
H H3 0.6812 0.8934 0.2547 0.020 Uiso calc R 1 1 . .
C C2 0.5231(3) 1.08797(15) 0.17307(14) 0.0168(3) Uani d . 1 1 . .
H H2 0.6386 1.1253 0.1917 0.020 Uiso calc R 1 1 . .
C C1 0.3284(3) 1.16919(14) 0.10703(13) 0.0144(3) Uani d . 1 1 . .
C C6 0.1533(3) 1.11789(14) 0.08048(14) 0.0160(3) Uani d . 1 1 . .
H H6 0.0221 1.1755 0.0346 0.019 Uiso calc R 1 1 . .
C C5 0.1735(3) 0.98098(15) 0.12211(14) 0.0159(3) Uani d . 1 1 . .
H H5 0.0534 0.9436 0.1069 0.019 Uiso calc R 1 1 . .
O O3 0.7639(6) 0.1624(4) 0.4251(3) 0.0507(8) Uani d PD 0.50 1 A -1
H H1H 0.794(12) 0.216(5) 0.345(2) 0.076 Uiso d PD 0.50 1 B -1
C C11 0.9255(11) 0.0552(5) 0.4402(5) 0.0568(13) Uani d P 0.50 1 A -1
H H11A 1.0887 0.0758 0.4339 0.085 Uiso calc PR 0.50 1 A -1
H H11B 0.9192 0.0253 0.3746 0.085 Uiso calc PR 0.50 1 A -1
H H11C 0.8889 -0.0155 0.5234 0.085 Uiso calc PR 0.50 1 A -1
H H1N 0.428(4) 1.339(2) 0.0828(19) 0.024(5) Uiso d . 1 1 . .
H H2N 0.319(4) 1.351(2) -0.022(2) 0.033(6) Uiso d . 1 1 . .
H H3N 0.156(5) 1.349(2) 0.085(2) 0.038(6) Uiso d . 1 1 . .
H H4N 0.316(4) 0.497(2) 0.5888(19) 0.027(5) Uiso d . 1 1 . .

loop_
_atom_site_aniso_label
_atom_site_aniso_U_11
_atom_site_aniso_U_22
_atom_site_aniso_U_33
_atom_site_aniso_U_12
_atom_site_aniso_U_13
_atom_site_aniso_U_23
S1 0.01316(17) 0.01214(17) 0.01348(17) -0.00231(12) -0.00062(12) -0.00321(13)
Cl1 0.01368(17) 0.01857(18) 0.02504(19) -0.00376(13) 0.00072(13) -0.01025(15)
O1 0.0154(5) 0.0164(5) 0.0167(5) -0.0003(4) 0.0013(4) -0.0050(4)
O2 0.0206(5) 0.0163(5) 0.0185(5) -0.0053(4) -0.0052(4) -0.0044(4)
N1 0.0145(6) 0.0136(6) 0.0184(6) -0.0026(5) -0.0008(5) -0.0050(5)
N2 0.0131(6) 0.0139(6) 0.0142(6) -0.0025(4) 0.0002(4) -0.0026(5)
N3 0.0134(6) 0.0140(6) 0.0151(6) -0.0021(5) -0.0011(5) -0.0039(5)
N4 0.0148(6) 0.0181(6) 0.0182(6) -0.0011(5) -0.0015(5) -0.0047(5)
C7 0.0138(6) 0.0135(6) 0.0165(7) -0.0034(5) -0.0017(5) -0.0054(5)
C8 0.0167(7) 0.0175(7) 0.0167(7) -0.0060(5) 0.0011(5) -0.0061(6)
C9 0.0139(7) 0.0234(7) 0.0203(7) -0.0038(6) 0.0017(5) -0.0090(6)
C10 0.0141(7) 0.0216(7) 0.0227(8) 0.0001(6) -0.0022(6) -0.0077(6)
C4 0.0133(6) 0.0127(6) 0.0141(6) -0.0026(5) 0.0007(5) -0.0035(5)
C3 0.0137(6) 0.0166(7) 0.0175(7) -0.0019(5) -0.0035(5) -0.0043(5)
C2 0.0141(6) 0.0172(7) 0.0187(7) -0.0046(5) -0.0024(5) -0.0058(6)
C1 0.0141(6) 0.0125(6) 0.0143(6) -0.0025(5) 0.0015(5) -0.0042(5)
C6 0.0129(6) 0.0158(7) 0.0172(7) -0.0010(5) -0.0026(5) -0.0050(5)
C5 0.0130(6) 0.0166(7) 0.0168(7) -0.0033(5) -0.0016(5) -0.0053(5)
O3 0.0399(17) 0.062(2) 0.0376(17) -0.0020(15) -0.0035(14) -0.0118(16)
C11 0.073(4) 0.034(2) 0.064(3) -0.013(2) -0.003(3) -0.020(2)

loop_
_atom_type_symbol
_atom_type_description
_atom_type_scat_dispersion_real
_atom_type_scat_dispersion_imag
_atom_type_scat_source
S S 0.1246 0.1234 'International Tables Vol C Tables 4.2.6.8 and 6.1.1.4'
Cl Cl 0.1484 0.1585 'International Tables Vol C Tables 4.2.6.8 and 6.1.1.4'
O O 0.0106 0.0060 'International Tables Vol C Tables 4.2.6.8 and 6.1.1.4'
N N 0.0061 0.0033 'International Tables Vol C Tables 4.2.6.8 and 6.1.1.4'
C C 0.0033 0.0016 'International Tables Vol C Tables 4.2.6.8 and 6.1.1.4'
H H 0.0000 0.0000 'International Tables Vol C Tables 4.2.6.8 and 6.1.1.4'

loop_
_geom_angle_atom_site_label_1
_geom_angle_atom_site_label_2
_geom_angle_atom_site_label_3
_geom_angle
O2 S1 O1 116.27(7)
O2 S1 N2 113.94(7)
O1 S1 N2 103.29(6)
O2 S1 C4 106.85(7)
O1 S1 C4 106.51(7)
N2 S1 C4 109.69(7)
C1 N1 H1N 112.2(13)
C1 N1 H2N 111.2(15)
H1N N1 H2N 106.9(19)
C1 N1 H3N 109.9(15)
H1N N1 H3N 111.3(19)
H2N N1 H3N 105(2)
C7 N2 S1 121.68(10)
C8 N3 C7 122.36(13)
C8 N3 H4N 120.9(14)
C7 N3 H4N 116.7(14)
C10 N4 C7 116.95(13)
N2 C7 N4 125.45(13)
N2 C7 N3 114.12(13)
N4 C7 N3 120.43(13)
N3 C8 C9 118.82(14)
N3 C8 H8 120.6
C9 C8 H8 120.6
C8 C9 C10 116.63(14)
C8 C9 H9 121.7
C10 C9 H9 121.7
N4 C10 C9 124.82(14)
N4 C10 H10 117.6
C9 C10 H10 117.6
C3 C4 C5 121.26(13)
C3 C4 S1 119.87(11)
C5 C4 S1 118.70(11)
C4 C3 C2 119.21(13)
C4 C3 H3 120.4
C2 C3 H3 120.4
C1 C2 C3 118.95(13)
C1 C2 H2 120.5
C3 C2 H2 120.5
C2 C1 C6 122.10(13)
C2 C1 N1 119.86(13)
C6 C1 N1 118.01(13)
C5 C6 C1 118.78(13)
C5 C6 H6 120.6
C1 C6 H6 120.6
C6 C5 C4 119.67(14)
C6 C5 H5 120.2
C4 C5 H5 120.2
C11 O3 H1H 104(4)

loop_
_geom_bond_atom_site_label_1
_geom_bond_atom_site_label_2
_geom_bond_distance
S1 O2 1.4407(11)
S1 O1 1.4481(11)
S1 N2 1.6061(12)
S1 C4 1.7725(14)
N1 C1 1.4625(18)
N1 H1N 0.91(2)
N1 H2N 0.86(2)
N1 H3N 0.92(3)
N2 C7 1.3413(19)
N3 C8 1.3449(19)
N3 C7 1.3697(19)
N3 H4N 0.89(2)
N4 C10 1.333(2)
N4 C7 1.3461(19)
C8 C9 1.371(2)
C8 H8 0.9500
C9 C10 1.393(2)
C9 H9 0.9500
C10 H10 0.9500
C4 C3 1.391(2)
C4 C5 1.392(2)
C3 C2 1.394(2)
C3 H3 0.9500
C2 C1 1.387(2)
C2 H2 0.9500
C1 C6 1.388(2)
C6 C5 1.387(2)
C6 H6 0.9500
C5 H5 0.9500
O3 C11 1.314(6)
O3 H1H 0.886(10)
C11 H11A 0.9800
C11 H11B 0.9800
C11 H11C 0.9800

loop_
_geom_hbond_atom_site_label_D
_geom_hbond_atom_site_label_H
_geom_hbond_atom_site_label_A
_geom_hbond_site_symmetry_A
_geom_hbond_distance_DH
_geom_hbond_distance_HA
_geom_hbond_distance_DA
_geom_hbond_angle_DHA
N1 H1N Cl1 1_565 0.91(2) 2.30(2) 3.2088(14) 174.1(18)
N1 H2N Cl1 2_675 0.86(2) 2.70(2) 3.2151(13) 119.8(18)
N1 H2N O1 2_675 0.86(2) 2.13(2) 2.8701(18) 144(2)
N1 H3N Cl1 1_465 0.92(3) 2.25(3) 3.1417(14) 163(2)
N3 H4N N2 2_666 0.89(2) 2.01(2) 2.8957(18) 175.4(19)
N3 H4N O1 2_666 0.89(2) 2.59(2) 3.1218(16) 119.6(16)
O3 H1H Cl1 . 0.886(10) 2.31(2) 3.170(3) 163(6)

loop_
_geom_torsion_atom_site_label_1
_geom_torsion_atom_site_label_2
_geom_torsion_atom_site_label_3
_geom_torsion_atom_site_label_4
_geom_torsion
O2 S1 N2 C7 -51.72(14)
O1 S1 N2 C7 -178.76(12)
C4 S1 N2 C7 68.00(13)
S1 N2 C7 N4 -12.9(2)
S1 N2 C7 N3 167.34(10)
C10 N4 C7 N2 -179.34(14)
C10 N4 C7 N3 0.4(2)
C8 N3 C7 N2 179.11(13)
C8 N3 C7 N4 -0.6(2)
C7 N3 C8 C9 0.6(2)
N3 C8 C9 C10 -0.4(2)
C7 N4 C10 C9 -0.2(2)
C8 C9 C10 N4 0.2(2)
O2 S1 C4 C3 -169.13(11)
O1 S1 C4 C3 -44.24(13)
N2 S1 C4 C3 66.90(13)
O2 S1 C4 C5 6.20(13)
O1 S1 C4 C5 131.09(12)
N2 S1 C4 C5 -117.77(12)
C5 C4 C3 C2 0.6(2)
S1 C4 C3 C2 175.85(11)
C4 C3 C2 C1 -1.9(2)
C3 C2 C1 C6 1.4(2)
C3 C2 C1 N1 -176.48(13)
C2 C1 C6 C5 0.4(2)
N1 C1 C6 C5 178.33(13)
C1 C6 C5 C4 -1.7(2)
C3 C4 C5 C6 1.2(2)
S1 C4 C5 C6 -174.09(11)
